data_7707658
loop_
_publ_author_name
'McMullen, Jacob S.'
'Edwards, Alison J.'
'Hicks, Jamie'

_publ_section_title
;
 C-H and C-F coordination of arenes in neutral alkaline earth metal
 complexes.
;
_journal_issue 25
_journal_name_full 'Dalton transactions (Cambridge, England : 2003)'
_journal_page_first 8685
_journal_page_last 8689
_journal_paper_doi 10.1039/d1dt01532j
_journal_volume 50
_journal_year 2021
_chemical_formula_moiety 'C59 H72 F2 Mg N2 O, 1.5(C6 H5 F)'
_chemical_formula_sum 'C68 H79.5 F3.5 Mg N2 O'
_chemical_formula_weight 1031.64
_space_group_crystal_system monoclinic
_space_group_IT_number 14
_space_group_name_Hall '-P 2ybc'
_space_group_name_H-M_alt 'P 1 21/c 1'
_atom_sites_solution_hydrogens geom
_audit_creation_method SHELXL-2018/3
_audit_update_record
;
2021-05-11 deposited with the CCDC.	2021-06-14 downloaded from the CCDC.
;
_cell_angle_alpha 90
_cell_angle_beta 104.791(6)
_cell_angle_gamma 90
_cell_formula_units_Z 8
_cell_length_a 24.1012(14)
_cell_length_b 19.7730(11)
_cell_length_c 26.1381(16)
_cell_measurement_reflns_used 11048
_cell_measurement_temperature 150(2)
_cell_measurement_theta_max 72.8260
_cell_measurement_theta_min 3.6540
_cell_volume 12043.4(13)
_computing_cell_refinement 'CrysAlisPro 1.171.40.82a (Rigaku OD, 2020)'
_computing_data_collection 'CrysAlisPro 1.171.40.82a (Rigaku OD, 2020)'
_computing_data_reduction 'CrysAlisPro 1.171.40.82a (Rigaku OD, 2020)'
_computing_structure_refinement 'SHELXL-2018/3 (Sheldrick, 2018)'
_computing_structure_solution 'SHELXT-2018/2 (Sheldrick, 2018)'
_diffrn_ambient_temperature 150(2)
_diffrn_detector_area_resol_mean 8.1297
_diffrn_measured_fraction_theta_full 0.993
_diffrn_measured_fraction_theta_max 0.968
_diffrn_measurement_device_type 'SuperNova, Dual, Cu at home/near, EosS2'
_diffrn_measurement_method '\w scans'
_diffrn_radiation_type MoK\a
_diffrn_radiation_wavelength 0.71073
_diffrn_reflns_av_R_equivalents 0.0303
_diffrn_reflns_av_unetI/netI 0.0659
_diffrn_reflns_Laue_measured_fraction_full 0.993
_diffrn_reflns_Laue_measured_fraction_max 0.968
_diffrn_reflns_limit_h_max 27
_diffrn_reflns_limit_h_min -29
_diffrn_reflns_limit_k_max 23
_diffrn_reflns_limit_k_min -16
_diffrn_reflns_limit_l_max 32
_diffrn_reflns_limit_l_min -31
_diffrn_reflns_number 44507
_diffrn_reflns_point_group_measured_fraction_full 0.993
_diffrn_reflns_point_group_measured_fraction_max 0.968
_diffrn_reflns_theta_full 25.242
_diffrn_reflns_theta_max 26.288
_diffrn_reflns_theta_min 1.625
_diffrn_source 'micro-focus sealed X-ray tube'
_exptl_absorpt_coefficient_mu 0.083
_exptl_absorpt_correction_T_max 1.00000
_exptl_absorpt_correction_T_min 0.93477
_exptl_absorpt_correction_type multi-scan
_exptl_absorpt_process_details
;
CrysAlisPro 1.171.40.82a (Rigaku Oxford Diffraction, 2020)
Empirical absorption correction using spherical harmonics,
implemented in SCALE3 ABSPACK scaling algorithm.
;
_exptl_crystal_colour colourless
_exptl_crystal_density_diffrn 1.138
_exptl_crystal_description block
_exptl_crystal_F_000 4424
_exptl_crystal_size_max 0.140
_exptl_crystal_size_mid 0.130
_exptl_crystal_size_min 0.090
_refine_diff_density_max 0.768
_refine_diff_density_min -0.728
_refine_diff_density_rms 0.064
_refine_ls_extinction_method none
_refine_ls_goodness_of_fit_ref 1.032
_refine_ls_hydrogen_treatment constr
_refine_ls_matrix_type full
_refine_ls_number_parameters 1498
_refine_ls_number_reflns 23638
_refine_ls_number_restraints 455
_refine_ls_restrained_S_all 1.049
_refine_ls_R_factor_all 0.1364
_refine_ls_R_factor_gt 0.1072
_refine_ls_shift/su_max 0.002
_refine_ls_shift/su_mean 0.000
_refine_ls_structure_factor_coef Fsqd
_refine_ls_weighting_details
;
w=1/[\s^2^(Fo^2^)+(0.1771P)^2^+6.5105P] where P=(Fo^2^+2Fc^2^)/3
;
_refine_ls_weighting_scheme calc
_refine_ls_wR_factor_gt 0.3045
_refine_ls_wR_factor_ref 0.3348
_reflns_Friedel_coverage 0.000
_reflns_number_gt 15707
_reflns_number_total 23638
_reflns_threshold_expression 'I > 2\s(I)'
_cod_data_source_file d1dt01532j2.cif
_cod_data_source_block JSM21-01-1801-2
_cod_depositor_comments 'Adding full bibliography for 7707658--7707664.cif.'
_cod_original_sg_symbol_H-M 'P 21/c'
_cod_original_formula_sum 'C68 H79.50 F3.50 Mg N2 O'
_cod_database_code 7707658
_shelx_shelxl_version_number 2018/3
_shelx_space_group_comment
;
The symmetry employed for this shelxl refinement is uniquely defined
by the following loop, which should always be used as a source of
symmetry information in preference to the above space-group names.
They are only intended as comments.
;
_shelx_estimated_absorpt_t_min 0.988
_shelx_estimated_absorpt_t_max 0.993

loop_
_space_group_symop_operation_xyz
'x, y, z'
'-x, y+1/2, -z+1/2'
'-x, -y, -z'
'x, -y-1/2, z-1/2'

loop_
_atom_site_label
_atom_site_type_symbol
_atom_site_fract_x
_atom_site_fract_y
_atom_site_fract_z
_atom_site_U_iso_or_equiv
_atom_site_adp_type
_atom_site_occupancy
_atom_site_site_symmetry_order
_atom_site_calc_flag
_atom_site_refinement_flags_posn
_atom_site_refinement_flags_adp
_atom_site_refinement_flags_occupancy
_atom_site_disorder_assembly
_atom_site_disorder_group
Mg1 Mg 0.03959(5) 0.78787(6) 0.26499(4) 0.0432(3) Uani 1 1 d . . . . .
F1 F -0.03718(10) 0.73341(12) 0.23834(10) 0.0600(5) Uani 1 1 d . . . . .
O1 O 0.10988(10) 0.85082(11) 0.28777(9) 0.0418(5) Uani 1 1 d . . . . .
N1 N 0.03330(12) 0.81714(15) 0.33712(11) 0.0449(6) Uani 1 1 d . . . . .
C1 C 0.11286(14) 0.88700(17) 0.33452(12) 0.0422(6) Uani 1 1 d . . . . .
Mg2 Mg 0.46364(5) 0.64400(6) 0.23998(4) 0.0444(3) Uani 1 1 d . . . . .
F2 F 0.07813(10) 0.69368(11) 0.28227(10) 0.0583(5) Uani 1 1 d . . . . .
O2 O 0.39132(10) 0.58536(11) 0.21616(9) 0.0439(5) Uani 1 1 d . . . . .
N2 N 0.05045(13) 0.81694(15) 0.19425(11) 0.0455(6) Uani 1 1 d . . . . .
C2 C 0.07182(14) 0.86681(16) 0.36102(13) 0.0428(7) Uani 1 1 d . . . . .
F3 F 0.54068(10) 0.69667(13) 0.26552(10) 0.0622(6) Uani 1 1 d . . . . .
N3 N 0.45169(14) 0.61475(18) 0.31018(12) 0.0536(7) Uani 1 1 d . . . . .
C3 C 0.07412(15) 0.90061(18) 0.40888(13) 0.0467(7) Uani 1 1 d . . . . .
H3 H 0.048449 0.887845 0.429369 0.056 Uiso 1 1 calc R U . . .
F4 F 0.42324(10) 0.73707(11) 0.22417(11) 0.0639(6) Uani 1 1 d . . . . .
N4 N 0.47148(12) 0.61341(15) 0.16906(11) 0.0442(6) Uani 1 1 d . . . . .
C4 C 0.11356(16) 0.95269(17) 0.42679(13) 0.0474(7) Uani 1 1 d . . . . .
F5 F 0.6788(3) 0.7380(4) 0.3130(3) 0.148(2) Uiso 0.75 1 d D U P A 1
C5 C 0.15143(16) 0.97140(18) 0.39714(14) 0.0479(7) Uani 1 1 d . . . . .
H5 H 0.177752 1.007217 0.409363 0.057 Uiso 1 1 calc R U . . .
F6 F 0.7507(4) 0.7535(5) 0.5871(3) 0.161(5) Uiso 0.529(11) 1 d D U P B 1
C6 C 0.15173(15) 0.93846(17) 0.34926(13) 0.0446(7) Uani 1 1 d . . . . .
F7 F 0.2580(5) 0.6564(7) 0.0618(4) 0.221(5) Uiso 0.554(11) 1 d D U P C 1
C7 C 0.19210(16) 0.95598(19) 0.31448(14) 0.0498(8) Uani 1 1 d . . . . .
C8 C 0.16198(15) 0.93891(17) 0.25633(14) 0.0452(7) Uani 1 1 d . . . . .
C9 C 0.17252(16) 0.97208(18) 0.21217(14) 0.0482(7) Uani 1 1 d . . . . .
H9 H 0.198732 1.008858 0.217352 0.058 Uiso 1 1 calc R U . . .
C10 C 0.14492(17) 0.95166(18) 0.16065(15) 0.0503(8) Uani 1 1 d . . . . .
C11 C 0.10493(16) 0.89899(18) 0.15307(13) 0.0483(7) Uani 1 1 d . . . . .
H11 H 0.086422 0.885315 0.118022 0.058 Uiso 1 1 calc R U . . .
C12 C 0.09132(15) 0.86562(17) 0.19591(14) 0.0448(7) Uani 1 1 d . . . . .
C13 C 0.12329(15) 0.88707(16) 0.24631(13) 0.0424(7) Uani 1 1 d . . . . .
C14 C 0.15548(19) 0.9880(2) 0.11168(15) 0.0640(10) Uani 1 1 d D U . . .
C15 C 0.1208(5) 1.0539(4) 0.1044(4) 0.078(2) Uani 0.485(9) 1 d D U P D 1
H15A H 0.129306 1.078842 0.137893 0.116 Uiso 0.485(9) 1 calc R U P D 1
H15B H 0.079758 1.043404 0.093385 0.116 Uiso 0.485(9) 1 calc R U P D 1
H15C H 0.131267 1.081668 0.077191 0.116 Uiso 0.485(9) 1 calc R U P D 1
C16 C 0.2196(3) 1.0065(6) 0.1207(4) 0.079(2) Uani 0.485(9) 1 d D U P D 1
H16A H 0.242343 0.964952 0.123195 0.118 Uiso 0.485(9) 1 calc R U P D 1
H16B H 0.232310 1.032272 0.153622 0.118 Uiso 0.485(9) 1 calc R U P D 1
H16C H 0.224741 1.033836 0.090999 0.118 Uiso 0.485(9) 1 calc R U P D 1
C17 C 0.1373(5) 0.9459(5) 0.0611(3) 0.082(2) Uani 0.485(9) 1 d D U P D 1
H17A H 0.152770 0.966386 0.033520 0.123 Uiso 0.485(9) 1 calc R U P D 1
H17B H 0.095332 0.944631 0.049251 0.123 Uiso 0.485(9) 1 calc R U P D 1
H17C H 0.152181 0.899825 0.068211 0.123 Uiso 0.485(9) 1 calc R U P D 1
C18 C 0.24616(16) 0.9112(3) 0.33149(17) 0.0623(10) Uani 1 1 d . . . . .
H18A H 0.264841 0.919289 0.368921 0.093 Uiso 1 1 calc R U . . .
H18B H 0.272812 0.922491 0.310034 0.093 Uiso 1 1 calc R U . . .
H18C H 0.235165 0.863521 0.326314 0.093 Uiso 1 1 calc R U . . .
C19 C 0.2089(2) 1.0305(2) 0.32026(17) 0.0660(11) Uani 1 1 d . . . . .
H19A H 0.174299 1.058527 0.309659 0.099 Uiso 1 1 calc R U . . .
H19B H 0.234519 1.040829 0.297623 0.099 Uiso 1 1 calc R U . . .
H19C H 0.228599 1.040052 0.357224 0.099 Uiso 1 1 calc R U . . .
C20 C 0.11319(17) 0.98979(18) 0.47835(14) 0.0571(9) Uani 1 1 d D U . . .
C21 C 0.0825(5) 0.9477(5) 0.5129(4) 0.081(2) Uani 0.620(14) 1 d D U P E 1
H21A H 0.086021 0.970764 0.546802 0.122 Uiso 0.620(14) 1 calc R U P E 1
H21B H 0.100211 0.902863 0.519319 0.122 Uiso 0.620(14) 1 calc R U P E 1
H21C H 0.041818 0.942895 0.494549 0.122 Uiso 0.620(14) 1 calc R U P E 1
C22 C 0.0815(4) 1.0560(3) 0.4646(4) 0.065(2) Uani 0.620(14) 1 d D U P E 1
H22A H 0.078465 1.078612 0.497169 0.097 Uiso 0.620(14) 1 calc R U P E 1
H22B H 0.042923 1.047244 0.442095 0.097 Uiso 0.620(14) 1 calc R U P E 1
H22C H 0.102471 1.085125 0.445668 0.097 Uiso 0.620(14) 1 calc R U P E 1
C23 C 0.1750(3) 1.0029(6) 0.5107(4) 0.080(2) Uani 0.620(14) 1 d D U P E 1
H23A H 0.194812 1.031116 0.490121 0.120 Uiso 0.620(14) 1 calc R U P E 1
H23B H 0.195260 0.959696 0.519026 0.120 Uiso 0.620(14) 1 calc R U P E 1
H23C H 0.174407 1.026190 0.543660 0.120 Uiso 0.620(14) 1 calc R U P E 1
C24 C -0.00734(15) 0.79338(18) 0.36417(14) 0.0459(7) Uani 1 1 d . . . . .
C25 C 0.00599(16) 0.73813(19) 0.39920(14) 0.0487(7) Uani 1 1 d . . . . .
C26 C -0.03717(18) 0.7107(2) 0.42008(15) 0.0576(9) Uani 1 1 d . . . . .
H26 H -0.028491 0.673193 0.443443 0.069 Uiso 1 1 calc R U . . .
C27 C -0.09180(18) 0.7370(3) 0.40752(17) 0.0669(11) Uani 1 1 d . . . . .
H27 H -0.120786 0.716883 0.421234 0.080 Uiso 1 1 calc R U . . .
C28 C -0.10427(18) 0.7929(3) 0.37479(18) 0.0640(10) Uani 1 1 d . . . . .
H28 H -0.141747 0.811765 0.366900 0.077 Uiso 1 1 calc R U . . .
C29 C -0.06261(17) 0.8220(2) 0.35317(16) 0.0548(8) Uani 1 1 d . . . . .
C30 C -0.0773(2) 0.8841(3) 0.3185(2) 0.0696(12) Uani 1 1 d . . . . .
H30 H -0.043346 0.895745 0.304925 0.084 Uiso 1 1 calc R U . . .
C31 C -0.1284(3) 0.8714(3) 0.2710(2) 0.0910(17) Uani 1 1 d . . . . .
H31A H -0.120862 0.831273 0.251817 0.137 Uiso 1 1 calc R U . . .
H31B H -0.133984 0.910699 0.247440 0.137 Uiso 1 1 calc R U . . .
H31C H -0.163036 0.864010 0.283383 0.137 Uiso 1 1 calc R U . . .
C32 C -0.0901(3) 0.9450(3) 0.3511(3) 0.0992(19) Uani 1 1 d . . . . .
H32A H -0.124338 0.935445 0.363535 0.149 Uiso 1 1 calc R U . . .
H32B H -0.096698 0.985554 0.328756 0.149 Uiso 1 1 calc R U . . .
H32C H -0.057277 0.952643 0.381552 0.149 Uiso 1 1 calc R U . . .
C33 C 0.06578(18) 0.7089(2) 0.41620(16) 0.0553(8) Uani 1 1 d . . . . .
H33 H 0.089323 0.730544 0.394283 0.066 Uiso 1 1 calc R U . . .
C34 C 0.0683(2) 0.6324(2) 0.4088(2) 0.0700(11) Uani 1 1 d . . . . .
H34A H 0.046689 0.609776 0.430970 0.105 Uiso 1 1 calc R U . . .
H34B H 0.108345 0.617383 0.419139 0.105 Uiso 1 1 calc R U . . .
H34C H 0.051420 0.621018 0.371598 0.105 Uiso 1 1 calc R U . . .
C35 C 0.09284(19) 0.7270(2) 0.47408(17) 0.0644(10) Uani 1 1 d . . . . .
H35A H 0.094122 0.776245 0.478129 0.097 Uiso 1 1 calc R U . . .
H35B H 0.131914 0.708730 0.484812 0.097 Uiso 1 1 calc R U . . .
H35C H 0.069840 0.707484 0.496377 0.097 Uiso 1 1 calc R U . . .
C36 C 0.02145(16) 0.79067(18) 0.14344(14) 0.0474(7) Uani 1 1 d . . . . .
C37 C -0.03396(19) 0.8134(2) 0.11797(16) 0.0598(9) Uani 1 1 d . . . . .
C38 C -0.06274(19) 0.7832(2) 0.07057(18) 0.0653(10) Uani 1 1 d . . . . .
H38 H -0.100405 0.797837 0.053324 0.078 Uiso 1 1 calc R U . . .
C39 C -0.03749(19) 0.7320(2) 0.04802(16) 0.0592(9) Uani 1 1 d . . . . .
H39 H -0.057475 0.712299 0.015380 0.071 Uiso 1 1 calc R U . . .
C40 C 0.01624(18) 0.7104(2) 0.07311(15) 0.0538(8) Uani 1 1 d . . . . .
H40 H 0.033109 0.674908 0.057743 0.065 Uiso 1 1 calc R U . . .
C41 C 0.04702(16) 0.73866(18) 0.12039(14) 0.0481(7) Uani 1 1 d . . . . .
C42 C 0.10718(17) 0.7126(2) 0.14580(14) 0.0536(8) Uani 1 1 d . . . . .
H42 H 0.121927 0.736902 0.180120 0.064 Uiso 1 1 calc R U . . .
C43 C 0.14798(18) 0.7271(3) 0.11092(18) 0.0650(10) Uani 1 1 d . . . . .
H43A H 0.133181 0.705821 0.076238 0.097 Uiso 1 1 calc R U . . .
H43B H 0.186020 0.708679 0.127726 0.097 Uiso 1 1 calc R U . . .
H43C H 0.150880 0.776050 0.106427 0.097 Uiso 1 1 calc R U . . .
C44 C 0.1074(2) 0.6374(2) 0.15747(17) 0.0655(10) Uani 1 1 d . . . . .
H44A H 0.078081 0.627424 0.176378 0.098 Uiso 1 1 calc R U . . .
H44B H 0.145195 0.624239 0.179417 0.098 Uiso 1 1 calc R U . . .
H44C H 0.099026 0.612060 0.124170 0.098 Uiso 1 1 calc R U . . .
C45 C -0.0624(2) 0.8703(3) 0.1403(2) 0.0795(14) Uani 1 1 d . . . . .
H45 H -0.044003 0.873045 0.179116 0.095 Uiso 1 1 calc R U . . .
C46 C -0.1264(3) 0.8598(4) 0.1332(3) 0.100(2) Uani 1 1 d . . . . .
H46A H -0.145210 0.853773 0.095503 0.150 Uiso 1 1 calc R U . . .
H46B H -0.142713 0.899404 0.146609 0.150 Uiso 1 1 calc R U . . .
H46C H -0.132662 0.819499 0.152782 0.150 Uiso 1 1 calc R U . . .
C47 C -0.0522(3) 0.9364(3) 0.1161(4) 0.133(3) Uani 1 1 d . . . . .
H47A H -0.011185 0.941441 0.118432 0.200 Uiso 1 1 calc R U . . .
H47B H -0.064955 0.973587 0.135089 0.200 Uiso 1 1 calc R U . . .
H47C H -0.073852 0.937350 0.078826 0.200 Uiso 1 1 calc R U . . .
C48 C -0.04084(16) 0.6631(2) 0.23580(16) 0.0548(9) Uani 1 1 d . . . . .
C49 C -0.04548(18) 0.6295(2) 0.28080(16) 0.0609(10) Uani 1 1 d . . . . .
H49 H -0.049371 0.653360 0.311247 0.073 Uiso 1 1 calc R U . . .
C50 C -0.0442(2) 0.5595(3) 0.27963(19) 0.0680(11) Uani 1 1 d . . . . .
H50 H -0.047380 0.534486 0.309776 0.082 Uiso 1 1 calc R U . . .
C51 C -0.0384(2) 0.5257(2) 0.2349(2) 0.0716(12) Uani 1 1 d . . . . .
H51 H -0.036560 0.477662 0.234792 0.086 Uiso 1 1 calc R U . . .
C52 C -0.0353(2) 0.5616(3) 0.19039(19) 0.0712(12) Uani 1 1 d . . . . .
H52 H -0.032068 0.537934 0.159619 0.085 Uiso 1 1 calc R U . . .
C53 C -0.03671(19) 0.6328(2) 0.19006(17) 0.0623(10) Uani 1 1 d . . . . .
H53 H -0.034925 0.658265 0.159702 0.075 Uiso 1 1 calc R U . . .
C54 C 0.13094(16) 0.66269(19) 0.29202(14) 0.0501(8) Uani 1 1 d . . . . .
C55 C 0.1313(2) 0.5937(2) 0.29271(18) 0.0638(10) Uani 1 1 d . . . . .
H55 H 0.096860 0.568325 0.287625 0.077 Uiso 1 1 calc R U . . .
C56 C 0.1841(3) 0.5624(2) 0.3011(2) 0.0771(13) Uani 1 1 d . . . . .
H56 H 0.186383 0.514480 0.301904 0.093 Uiso 1 1 calc R U . . .
C57 C 0.2331(2) 0.6000(3) 0.3083(2) 0.0805(14) Uani 1 1 d . . . . .
H57 H 0.269207 0.577894 0.314982 0.097 Uiso 1 1 calc R U . . .
C58 C 0.2305(2) 0.6680(3) 0.3061(2) 0.0795(14) Uani 1 1 d . . . . .
H58 H 0.264899 0.693294 0.310098 0.095 Uiso 1 1 calc R U . . .
C59 C 0.17891(19) 0.7016(2) 0.2981(2) 0.0671(11) Uani 1 1 d . . . . .
H59 H 0.176834 0.749586 0.296869 0.081 Uiso 1 1 calc R U . . .
C60 C 0.37657(15) 0.54940(17) 0.25694(14) 0.0468(7) Uani 1 1 d . . . . .
C61 C 0.40965(16) 0.56773(19) 0.30762(14) 0.0508(8) Uani 1 1 d . . . . .
C62 C 0.3957(2) 0.5327(2) 0.34940(16) 0.0608(10) Uani 1 1 d . . . . .
H62 H 0.415441 0.543760 0.384722 0.073 Uiso 1 1 calc R U . . .
C63 C 0.3542(2) 0.4828(2) 0.34096(17) 0.0618(10) Uani 1 1 d . . . . .
C64 C 0.32533(19) 0.4652(2) 0.28946(18) 0.0594(9) Uani 1 1 d . . . . .
H64 H 0.297925 0.429611 0.283840 0.071 Uiso 1 1 calc R U . . .
C65 C 0.33601(16) 0.49912(19) 0.24549(16) 0.0516(8) Uani 1 1 d . . . . .
C66 C 0.30509(17) 0.4862(2) 0.18722(16) 0.0548(9) Uani 1 1 d . . . . .
C67 C 0.34704(16) 0.50020(19) 0.15322(15) 0.0512(8) Uani 1 1 d . . . . .
C68 C 0.34664(17) 0.4673(2) 0.10584(17) 0.0566(9) Uani 1 1 d . . . . .
H68 H 0.318613 0.433442 0.092815 0.068 Uiso 1 1 calc R U . . .
C69 C 0.38629(18) 0.4830(2) 0.07738(16) 0.0573(9) Uani 1 1 d . . . . .
C70 C 0.42857(16) 0.5317(2) 0.09667(15) 0.0546(8) Uani 1 1 d . . . . .
H70 H 0.456151 0.541397 0.077417 0.066 Uiso 1 1 calc R U . . .
C71 C 0.43094(15) 0.56661(18) 0.14402(14) 0.0467(7) Uani 1 1 d . . . . .
C72 C 0.38800(15) 0.54986(17) 0.16902(13) 0.0445(7) Uani 1 1 d . . . . .
C73 C 0.38613(19) 0.4452(3) 0.02588(18) 0.0762(12) Uani 1 1 d D U . . .
C74 C 0.3272(3) 0.4522(6) -0.0137(3) 0.092(2) Uani 0.519(6) 1 d D U P F 1
H74A H 0.324573 0.496395 -0.031082 0.138 Uiso 0.519(6) 1 calc R U P F 1
H74B H 0.297023 0.448365 0.005156 0.138 Uiso 0.519(6) 1 calc R U P F 1
H74C H 0.322481 0.416321 -0.040290 0.138 Uiso 0.519(6) 1 calc R U P F 1
C75 C 0.3931(5) 0.3676(4) 0.0401(4) 0.099(3) Uani 0.519(6) 1 d D U P F 1
H75A H 0.388078 0.341143 0.007540 0.149 Uiso 0.519(6) 1 calc R U P F 1
H75B H 0.364074 0.354155 0.058403 0.149 Uiso 0.519(6) 1 calc R U P F 1
H75C H 0.431462 0.359416 0.063157 0.149 Uiso 0.519(6) 1 calc R U P F 1
C76 C 0.4336(3) 0.4642(5) 0.0009(4) 0.087(2) Uani 0.519(6) 1 d D U P F 1
H76A H 0.435505 0.431146 -0.026558 0.131 Uiso 0.519(6) 1 calc R U P F 1
H76B H 0.470246 0.464634 0.027962 0.131 Uiso 0.519(6) 1 calc R U P F 1
H76C H 0.426140 0.509244 -0.015033 0.131 Uiso 0.519(6) 1 calc R U P F 1
C77 C 0.25444(17) 0.5370(3) 0.17135(17) 0.0626(10) Uani 1 1 d . . . . .
H77A H 0.269266 0.583292 0.176585 0.094 Uiso 1 1 calc R U . . .
H77B H 0.227687 0.529321 0.193398 0.094 Uiso 1 1 calc R U . . .
H77C H 0.234400 0.530348 0.134051 0.094 Uiso 1 1 calc R U . . .
C78 C 0.2820(2) 0.4138(3) 0.1790(2) 0.0739(13) Uani 1 1 d . . . . .
H78A H 0.262772 0.406816 0.141590 0.111 Uiso 1 1 calc R U . . .
H78B H 0.254546 0.406442 0.200439 0.111 Uiso 1 1 calc R U . . .
H78C H 0.313878 0.381766 0.189865 0.111 Uiso 1 1 calc R U . . .
C79 C 0.3426(2) 0.4438(2) 0.38872(19) 0.0809(13) Uani 1 1 d D U . . .
C80 C 0.3608(5) 0.4840(5) 0.4407(3) 0.094(2) Uani 0.671(13) 1 d D U P G 1
H80A H 0.345037 0.462390 0.467690 0.141 Uiso 0.671(13) 1 calc R U P G 1
H80B H 0.346176 0.530399 0.434781 0.141 Uiso 0.671(13) 1 calc R U P G 1
H80C H 0.402772 0.484989 0.452872 0.141 Uiso 0.671(13) 1 calc R U P G 1
C81 C 0.2784(3) 0.4259(5) 0.3788(4) 0.089(2) Uani 0.671(13) 1 d D U P G 1
H81A H 0.267201 0.395635 0.348245 0.133 Uiso 0.671(13) 1 calc R U P G 1
H81B H 0.255505 0.467419 0.371779 0.133 Uiso 0.671(13) 1 calc R U P G 1
H81C H 0.271846 0.403404 0.410141 0.133 Uiso 0.671(13) 1 calc R U P G 1
C82 C 0.3770(4) 0.3775(4) 0.3953(4) 0.084(2) Uani 0.671(13) 1 d D U P G 1
H82A H 0.366810 0.349657 0.422593 0.127 Uiso 0.671(13) 1 calc R U P G 1
H82B H 0.418122 0.387771 0.405955 0.127 Uiso 0.671(13) 1 calc R U P G 1
H82C H 0.367974 0.352878 0.361699 0.127 Uiso 0.671(13) 1 calc R U P G 1
C83 C 0.48381(18) 0.6377(2) 0.36125(15) 0.0560(9) Uani 1 1 d . . . . .
C84 C 0.5391(2) 0.6104(3) 0.38420(18) 0.0789(14) Uani 1 1 d . . . . .
C85 C 0.5723(2) 0.6385(4) 0.4306(2) 0.0922(19) Uani 1 1 d . . . . .
H85 H 0.609426 0.620720 0.445826 0.111 Uiso 1 1 calc R U . . .
C86 C 0.5524(2) 0.6916(3) 0.45488(18) 0.0787(14) Uani 1 1 d . . . . .
H86 H 0.575688 0.709837 0.486816 0.094 Uiso 1 1 calc R U . . .
C87 C 0.4989(2) 0.7185(3) 0.43308(18) 0.0732(12) Uani 1 1 d . . . . .
H87 H 0.485722 0.755507 0.449915 0.088 Uiso 1 1 calc R U . . .
C88 C 0.46407(19) 0.6921(3) 0.38699(16) 0.0637(10) Uani 1 1 d . . . . .
C89 C 0.4026(2) 0.7182(4) 0.3662(2) 0.094(2) Uani 1 1 d . . . . .
H89 H 0.385788 0.696528 0.331029 0.113 Uiso 1 1 calc R U . . .
C90 C 0.4018(3) 0.7936(4) 0.3583(3) 0.107(2) Uani 1 1 d . . . . .
H90A H 0.361987 0.809461 0.347326 0.161 Uiso 1 1 calc R U . . .
H90B H 0.421415 0.804855 0.330828 0.161 Uiso 1 1 calc R U . . .
H90C H 0.421501 0.815683 0.391524 0.161 Uiso 1 1 calc R U . . .
C91 C 0.3651(2) 0.6985(4) 0.4036(3) 0.109(2) Uani 1 1 d . . . . .
H91A H 0.382880 0.715561 0.439212 0.163 Uiso 1 1 calc R U . . .
H91B H 0.361895 0.649190 0.404646 0.163 Uiso 1 1 calc R U . . .
H91C H 0.326860 0.718388 0.390673 0.163 Uiso 1 1 calc R U . . .
C92 C 0.5626(3) 0.5512(4) 0.3587(2) 0.105(2) Uani 1 1 d . . . . .
H92 H 0.541873 0.548634 0.320346 0.126 Uiso 1 1 calc R U . . .
C93 C 0.5539(4) 0.4870(4) 0.3851(5) 0.152(4) Uani 1 1 d . . . . .
H93A H 0.561689 0.448639 0.364250 0.228 Uiso 1 1 calc R U . . .
H93B H 0.514187 0.484608 0.387923 0.228 Uiso 1 1 calc R U . . .
H93C H 0.580119 0.485490 0.420565 0.228 Uiso 1 1 calc R U . . .
C94 C 0.6271(4) 0.5581(5) 0.3639(4) 0.147(4) Uani 1 1 d . . . . .
H94A H 0.647928 0.555873 0.401349 0.221 Uiso 1 1 calc R U . . .
H94B H 0.634830 0.601671 0.349154 0.221 Uiso 1 1 calc R U . . .
H94C H 0.639954 0.521327 0.344561 0.221 Uiso 1 1 calc R U . . .
C95 C 0.51195(15) 0.63688(18) 0.14193(14) 0.0468(7) Uani 1 1 d . . . . .
C96 C 0.49703(17) 0.6889(2) 0.10399(15) 0.0541(8) Uani 1 1 d . . . . .
C97 C 0.53934(19) 0.7164(2) 0.08230(16) 0.0592(9) Uani 1 1 d . . . . .
H97 H 0.529310 0.751401 0.056740 0.071 Uiso 1 1 calc R U . . .
C98 C 0.59486(19) 0.6940(2) 0.09696(17) 0.0655(11) Uani 1 1 d . . . . .
H98 H 0.623240 0.714247 0.082513 0.079 Uiso 1 1 calc R U . . .
C99 C 0.60920(18) 0.6420(3) 0.13282(18) 0.0665(11) Uani 1 1 d . . . . .
H99 H 0.647573 0.625753 0.142299 0.080 Uiso 1 1 calc R U . . .
C100 C 0.56851(17) 0.6123(2) 0.15569(17) 0.0586(9) Uani 1 1 d . . . . .
C101 C 0.5858(2) 0.5547(3) 0.1939(2) 0.0757(13) Uani 1 1 d . . . . .
H101 H 0.558070 0.553242 0.216496 0.091 Uiso 1 1 calc R U . . .
C102 C 0.5816(4) 0.4875(3) 0.1648(3) 0.139(4) Uani 1 1 d . . . . .
H10A H 0.614129 0.482990 0.148894 0.209 Uiso 1 1 calc R U . . .
H10B H 0.545657 0.485900 0.136952 0.209 Uiso 1 1 calc R U . . .
H10C H 0.582403 0.450395 0.189807 0.209 Uiso 1 1 calc R U . . .
C103 C 0.6457(3) 0.5624(4) 0.2306(3) 0.112(2) Uani 1 1 d . . . . .
H10D H 0.654095 0.523558 0.254572 0.167 Uiso 1 1 calc R U . . .
H10E H 0.647497 0.604084 0.251219 0.167 Uiso 1 1 calc R U . . .
H10F H 0.673930 0.564546 0.209497 0.167 Uiso 1 1 calc R U . . .
C104 C 0.43623(19) 0.7154(3) 0.08566(17) 0.0651(10) Uani 1 1 d . . . . .
H104 H 0.414023 0.695772 0.109622 0.078 Uiso 1 1 calc R U . . .
C105 C 0.4079(2) 0.6897(4) 0.0289(2) 0.0858(16) Uani 1 1 d . . . . .
H10G H 0.368058 0.705580 0.017935 0.129 Uiso 1 1 calc R U . . .
H10H H 0.408498 0.640177 0.028415 0.129 Uiso 1 1 calc R U . . .
H10I H 0.429143 0.707241 0.004360 0.129 Uiso 1 1 calc R U . . .
C106 C 0.4328(3) 0.7918(3) 0.0895(3) 0.0926(17) Uani 1 1 d . . . . .
H10J H 0.449804 0.805940 0.126130 0.139 Uiso 1 1 calc R U . . .
H10K H 0.392571 0.806031 0.078818 0.139 Uiso 1 1 calc R U . . .
H10L H 0.453913 0.812722 0.066197 0.139 Uiso 1 1 calc R U . . .
C107 C 0.54474(17) 0.7675(2) 0.26568(18) 0.0615(10) Uani 1 1 d . . . . .
C108 C 0.5484(2) 0.7992(3) 0.2201(2) 0.0701(12) Uani 1 1 d . . . . .
H108 H 0.552058 0.773865 0.190251 0.084 Uiso 1 1 calc R U . . .
C109 C 0.5465(2) 0.8691(3) 0.2185(2) 0.0803(14) Uani 1 1 d . . . . .
H109 H 0.548138 0.892430 0.187174 0.096 Uiso 1 1 calc R U . . .
C110 C 0.5422(2) 0.9047(3) 0.2628(3) 0.0876(16) Uani 1 1 d . . . . .
H110 H 0.540594 0.952711 0.261785 0.105 Uiso 1 1 calc R U . . .
C111 C 0.5402(3) 0.8710(3) 0.3086(2) 0.0875(16) Uani 1 1 d . . . . .
H111 H 0.537867 0.895980 0.339040 0.105 Uiso 1 1 calc R U . . .
C112 C 0.5416(2) 0.8009(3) 0.3106(2) 0.0729(12) Uani 1 1 d . . . . .
H112 H 0.540439 0.777091 0.341880 0.087 Uiso 1 1 calc R U . . .
C113 C 0.37094(16) 0.7696(2) 0.21712(15) 0.0529(8) Uani 1 1 d . . . . .
C114 C 0.32412(18) 0.7324(2) 0.22048(18) 0.0605(9) Uani 1 1 d . . . . .
H114 H 0.326902 0.685203 0.227582 0.073 Uiso 1 1 calc R U . . .
C115 C 0.27262(19) 0.7665(3) 0.21307(19) 0.0681(11) Uani 1 1 d . . . . .
H115 H 0.238974 0.742462 0.214674 0.082 Uiso 1 1 calc R U . . .
C116 C 0.2697(2) 0.8341(3) 0.2035(2) 0.0774(13) Uani 1 1 d . . . . .
H116 H 0.233970 0.856813 0.198207 0.093 Uiso 1 1 calc R U . . .
C117 C 0.3173(3) 0.8694(3) 0.2015(2) 0.0847(15) Uani 1 1 d . . . . .
H117 H 0.314486 0.916747 0.195296 0.102 Uiso 1 1 calc R U . . .
C118 C 0.3707(2) 0.8375(2) 0.2084(2) 0.0695(11) Uani 1 1 d . . . . .
H118 H 0.404441 0.861613 0.207103 0.083 Uiso 1 1 calc R U . . .
C119 C 0.7142(2) 0.7291(2) 0.2818(2) 0.0838(18) Uiso 0.75 1 d D U P A 1
C120 C 0.7635(3) 0.6922(3) 0.3023(2) 0.0871(18) Uiso 0.75 1 d D U P A 1
H120 H 0.771308 0.674265 0.337153 0.105 Uiso 0.75 1 calc R U P A 1
C121 C 0.8016(3) 0.6816(3) 0.2711(3) 0.0903(19) Uiso 0.75 1 d D U P A 1
H121 H 0.835656 0.656294 0.284723 0.108 Uiso 0.75 1 calc R U P A 1
C122 C 0.7901(3) 0.7077(3) 0.2204(3) 0.090(2) Uiso 0.75 1 d D U P A 1
H122 H 0.816351 0.700277 0.199340 0.108 Uiso 0.75 1 calc R U P A 1
C123 C 0.7405(3) 0.7447(3) 0.2004(2) 0.0925(19) Uiso 0.75 1 d D U P A 1
H123 H 0.732578 0.762509 0.165486 0.111 Uiso 0.75 1 calc R U P A 1
C124 C 0.7023(3) 0.7556(3) 0.2313(3) 0.0892(19) Uiso 0.75 1 d D U P A 1
H124 H 0.668277 0.781065 0.217776 0.107 Uiso 0.75 1 calc R U P A 1
C125 C 0.7534(3) 0.7590(4) 0.5380(3) 0.093(3) Uiso 0.529(11) 1 d D U P B 1
C126 C 0.7961(3) 0.7980(4) 0.5262(3) 0.092(3) Uiso 0.529(11) 1 d D U P B 1
H126 H 0.823169 0.820485 0.553747 0.110 Uiso 0.529(11) 1 calc R U P B 1
C127 C 0.7996(3) 0.8045(4) 0.4745(3) 0.086(3) Uiso 0.529(11) 1 d D U P B 1
H127 H 0.829045 0.831332 0.466542 0.104 Uiso 0.529(11) 1 calc R U P B 1
C128 C 0.7601(4) 0.7718(4) 0.4343(3) 0.079(3) Uiso 0.529(11) 1 d D U P B 1
H128 H 0.762419 0.776256 0.398686 0.095 Uiso 0.529(11) 1 calc R U P B 1
C129 C 0.7171(4) 0.7325(5) 0.4459(3) 0.088(3) Uiso 0.529(11) 1 d D U P B 1
H129 H 0.690012 0.710050 0.418346 0.106 Uiso 0.529(11) 1 calc R U P B 1
C130 C 0.7138(3) 0.7260(4) 0.4982(3) 0.094(3) Uiso 0.529(11) 1 d D U P B 1
H130 H 0.684550 0.699183 0.506393 0.112 Uiso 0.529(11) 1 calc R U P B 1
C131 C 0.2511(3) 0.7063(5) 0.0263(4) 0.125(3) Uiso 0.554(11) 1 d D U P C 1
C132 C 0.2318(4) 0.6915(5) -0.0267(4) 0.110(3) Uiso 0.554(11) 1 d D U P C 1
H132 H 0.223553 0.645935 -0.037449 0.132 Uiso 0.554(11) 1 calc R U P C 1
C133 C 0.2242(4) 0.7423(5) -0.0648(3) 0.104(3) Uiso 0.554(11) 1 d D U P C 1
H133 H 0.210875 0.731880 -0.101393 0.125 Uiso 0.554(11) 1 calc R U P C 1
C134 C 0.2367(4) 0.8090(5) -0.0481(4) 0.115(3) Uiso 0.554(11) 1 d D U P C 1
H134 H 0.231836 0.844446 -0.073355 0.137 Uiso 0.554(11) 1 calc R U P C 1
C135 C 0.2558(5) 0.8234(5) 0.0048(4) 0.116(3) Uiso 0.554(11) 1 d D U P C 1
H135 H 0.264083 0.868900 0.015722 0.140 Uiso 0.554(11) 1 calc R U P C 1
C136 C 0.2634(4) 0.7722(5) 0.0432(4) 0.116(3) Uiso 0.554(11) 1 d D U P C 1
H136 H 0.276702 0.782488 0.079737 0.139 Uiso 0.554(11) 1 calc R U P C 1
F205 F 0.8283(8) 0.6979(10) 0.1870(8) 0.138(6) Uiso 0.25 1 d D U P H 2
F206 F 0.8134(7) 0.8244(9) 0.5738(6) 0.234(8) Uiso 0.471(11) 1 d D U P B 2
F207 F 0.2775(6) 0.8658(7) 0.0411(6) 0.196(6) Uiso 0.446(11) 1 d D U P C 2
C219 C 0.7918(8) 0.7085(7) 0.2158(8) 0.159(8) Uiso 0.25 1 d D U P H 2
C220 C 0.7350(8) 0.7224(9) 0.1910(9) 0.162(8) Uiso 0.25 1 d D U P H 2
H220 H 0.722567 0.724216 0.153472 0.195 Uiso 0.25 1 calc R U P H 2
C221 C 0.6963(9) 0.7337(11) 0.2215(13) 0.161(9) Uiso 0.25 1 d D U P H 2
H221 H 0.657215 0.743284 0.204913 0.193 Uiso 0.25 1 calc R U P H 2
C222 C 0.7150(13) 0.7310(12) 0.2762(13) 0.157(9) Uiso 0.25 1 d D U P H 2
H222 H 0.688486 0.738710 0.296934 0.189 Uiso 0.25 1 calc R U P H 2
C223 C 0.7719(14) 0.7170(16) 0.3010(9) 0.157(9) Uiso 0.25 1 d D U P H 2
H223 H 0.784377 0.715173 0.338498 0.188 Uiso 0.25 1 calc R U P H 2
C224 C 0.8107(10) 0.7057(13) 0.2704(8) 0.159(8) Uiso 0.25 1 d D U P H 2
H224 H 0.849762 0.696119 0.286871 0.191 Uiso 0.25 1 calc R U P H 2
C225 C 0.7848(5) 0.7886(8) 0.5316(6) 0.198(7) Uiso 0.471(11) 1 d D U P B 2
C226 C 0.7882(7) 0.8119(9) 0.4822(6) 0.196(7) Uiso 0.471(11) 1 d D U P B 2
H226 H 0.810046 0.851264 0.479824 0.235 Uiso 0.471(11) 1 calc R U P B 2
C227 C 0.7601(8) 0.7782(12) 0.4366(6) 0.194(7) Uiso 0.471(11) 1 d D U P B 2
H227 H 0.762715 0.794414 0.403103 0.232 Uiso 0.471(11) 1 calc R U P B 2
C228 C 0.7280(7) 0.7204(11) 0.4396(8) 0.197(7) Uiso 0.471(11) 1 d D U P B 2
H228 H 0.708633 0.697172 0.408328 0.236 Uiso 0.471(11) 1 calc R U P B 2
C229 C 0.7245(8) 0.6971(9) 0.4889(9) 0.199(7) Uiso 0.471(11) 1 d D U P B 2
H229 H 0.702754 0.657683 0.491355 0.239 Uiso 0.471(11) 1 calc R U P B 2
C230 C 0.7527(7) 0.7310(10) 0.5346(7) 0.197(7) Uiso 0.471(11) 1 d D U P B 2
H230 H 0.750112 0.714844 0.568085 0.236 Uiso 0.471(11) 1 calc R U P B 2
C231 C 0.2680(4) 0.8017(7) 0.0252(5) 0.148(4) Uiso 0.446(11) 1 d D U P C 2
C232 C 0.2805(5) 0.7500(7) 0.0621(5) 0.142(4) Uiso 0.446(11) 1 d D U P C 2
H232 H 0.295682 0.760100 0.098559 0.170 Uiso 0.446(11) 1 calc R U P C 2
C233 C 0.2706(6) 0.6831(7) 0.0457(6) 0.151(4) Uiso 0.446(11) 1 d D U P C 2
H233 H 0.279143 0.647625 0.070953 0.181 Uiso 0.446(11) 1 calc R U P C 2
C234 C 0.2482(6) 0.6680(7) -0.0081(7) 0.144(4) Uiso 0.446(11) 1 d D U P C 2
H234 H 0.241410 0.622405 -0.019548 0.173 Uiso 0.446(11) 1 calc R U P C 2
C235 C 0.2360(7) 0.7209(9) -0.0443(5) 0.142(4) Uiso 0.446(11) 1 d D U P C 2
H235 H 0.220721 0.711335 -0.080785 0.171 Uiso 0.446(11) 1 calc R U P C 2
C236 C 0.2458(6) 0.7872(8) -0.0279(5) 0.145(4) Uiso 0.446(11) 1 d D U P C 2
H236 H 0.237271 0.822802 -0.053045 0.174 Uiso 0.446(11) 1 calc R U P C 2
C15A C 0.0990(3) 1.0209(5) 0.0809(4) 0.084(2) Uani 0.515(9) 1 d D U P D 2
H15D H 0.081222 1.044421 0.105626 0.125 Uiso 0.515(9) 1 calc R U P D 2
H15E H 0.072884 0.985819 0.062093 0.125 Uiso 0.515(9) 1 calc R U P D 2
H15F H 0.106931 1.053330 0.055306 0.125 Uiso 0.515(9) 1 calc R U P D 2
C16A C 0.2021(4) 1.0423(5) 0.1259(4) 0.082(2) Uani 0.515(9) 1 d D U P D 2
H16D H 0.203881 1.067114 0.093950 0.123 Uiso 0.515(9) 1 calc R U P D 2
H16E H 0.239209 1.020861 0.141413 0.123 Uiso 0.515(9) 1 calc R U P D 2
H16F H 0.192927 1.073764 0.151604 0.123 Uiso 0.515(9) 1 calc R U P D 2
C17A C 0.1732(5) 0.9350(4) 0.0760(3) 0.072(2) Uani 0.515(9) 1 d D U P D 2
H17D H 0.186165 0.957868 0.047828 0.108 Uiso 0.515(9) 1 calc R U P D 2
H17E H 0.140203 0.906114 0.060177 0.108 Uiso 0.515(9) 1 calc R U P D 2
H17F H 0.204392 0.907242 0.097039 0.108 Uiso 0.515(9) 1 calc R U P D 2
C21A C 0.1109(6) 0.9402(5) 0.5224(4) 0.050(2) Uani 0.380(14) 1 d D U P E 2
H21D H 0.119247 0.964151 0.556313 0.076 Uiso 0.380(14) 1 calc R U P E 2
H21E H 0.139372 0.904409 0.523844 0.076 Uiso 0.380(14) 1 calc R U P E 2
H21F H 0.072484 0.920090 0.515311 0.076 Uiso 0.380(14) 1 calc R U P E 2
C22A C 0.0602(5) 1.0359(7) 0.4670(5) 0.065(3) Uani 0.380(14) 1 d D U P E 2
H22D H 0.025639 1.008407 0.463535 0.097 Uiso 0.380(14) 1 calc R U P E 2
H22E H 0.057528 1.060869 0.434091 0.097 Uiso 0.380(14) 1 calc R U P E 2
H22F H 0.063680 1.068003 0.496280 0.097 Uiso 0.380(14) 1 calc R U P E 2
C23A C 0.1669(5) 1.0352(7) 0.4984(5) 0.071(3) Uani 0.380(14) 1 d D U P E 2
H23D H 0.163927 1.074982 0.475455 0.106 Uiso 0.380(14) 1 calc R U P E 2
H23E H 0.201468 1.009545 0.497638 0.106 Uiso 0.380(14) 1 calc R U P E 2
H23F H 0.169215 1.049812 0.534699 0.106 Uiso 0.380(14) 1 calc R U P E 2
C74A C 0.3371(4) 0.3959(5) 0.0080(4) 0.092(3) Uani 0.481(6) 1 d D U P F 2
H74D H 0.341534 0.371391 -0.023284 0.138 Uiso 0.481(6) 1 calc R U P F 2
H74E H 0.300664 0.420699 -0.000815 0.138 Uiso 0.481(6) 1 calc R U P F 2
H74F H 0.337233 0.363689 0.036531 0.138 Uiso 0.481(6) 1 calc R U P F 2
C75A C 0.4439(3) 0.4106(6) 0.0305(4) 0.092(3) Uani 0.481(6) 1 d D U P F 2
H75D H 0.447898 0.372402 0.055137 0.139 Uiso 0.481(6) 1 calc R U P F 2
H75E H 0.474938 0.443024 0.043800 0.139 Uiso 0.481(6) 1 calc R U P F 2
H75F H 0.445783 0.394080 -0.004320 0.139 Uiso 0.481(6) 1 calc R U P F 2
C76A C 0.3803(5) 0.5010(5) -0.0178(4) 0.102(3) Uani 0.481(6) 1 d D U P F 2
H76D H 0.378787 0.479486 -0.051950 0.153 Uiso 0.481(6) 1 calc R U P F 2
H76E H 0.413397 0.531445 -0.008425 0.153 Uiso 0.481(6) 1 calc R U P F 2
H76F H 0.344983 0.526865 -0.020465 0.153 Uiso 0.481(6) 1 calc R U P F 2
C80A C 0.3987(6) 0.4067(11) 0.4146(7) 0.091(3) Uani 0.329(13) 1 d D U P G 2
H80D H 0.391743 0.373933 0.440442 0.136 Uiso 0.329(13) 1 calc R U P G 2
H80E H 0.427612 0.439497 0.432575 0.136 Uiso 0.329(13) 1 calc R U P G 2
H80F H 0.412518 0.382905 0.387371 0.136 Uiso 0.329(13) 1 calc R U P G 2
C81A C 0.3301(9) 0.4954(6) 0.4285(6) 0.082(3) Uani 0.329(13) 1 d D U P G 2
H81D H 0.305529 0.531474 0.409244 0.122 Uiso 0.329(13) 1 calc R U P G 2
H81E H 0.366306 0.514885 0.449149 0.122 Uiso 0.329(13) 1 calc R U P G 2
H81F H 0.310600 0.472710 0.452294 0.122 Uiso 0.329(13) 1 calc R U P G 2
C82A C 0.2909(7) 0.3971(10) 0.3700(8) 0.093(4) Uani 0.329(13) 1 d D U P G 2
H82D H 0.300980 0.359913 0.349301 0.140 Uiso 0.329(13) 1 calc R U P G 2
H82E H 0.258783 0.422752 0.347946 0.140 Uiso 0.329(13) 1 calc R U P G 2
H82F H 0.279742 0.378758 0.400753 0.140 Uiso 0.329(13) 1 calc R U P G 2

loop_
_atom_site_aniso_label
_atom_site_aniso_U_11
_atom_site_aniso_U_22
_atom_site_aniso_U_33
_atom_site_aniso_U_23
_atom_site_aniso_U_13
_atom_site_aniso_U_12
Mg1 0.0477(6) 0.0370(5) 0.0485(6) -0.0047(4) 0.0188(4) -0.0020(4)
F1 0.0542(12) 0.0535(12) 0.0730(14) -0.0072(10) 0.0174(10) -0.0057(10)
O1 0.0502(12) 0.0331(10) 0.0468(11) -0.0022(9) 0.0211(9) -0.0036(9)
N1 0.0465(14) 0.0412(14) 0.0514(14) -0.0050(12) 0.0204(12) -0.0024(12)
C1 0.0486(17) 0.0380(15) 0.0435(15) -0.0045(12) 0.0181(13) 0.0022(13)
Mg2 0.0474(6) 0.0390(5) 0.0477(6) -0.0063(4) 0.0136(4) -0.0002(4)
F2 0.0521(12) 0.0414(11) 0.0841(15) 0.0039(10) 0.0223(11) 0.0041(9)
O2 0.0521(12) 0.0357(11) 0.0472(11) -0.0032(9) 0.0190(10) -0.0019(9)
N2 0.0527(15) 0.0396(14) 0.0473(14) -0.0025(11) 0.0183(12) 0.0017(12)
C2 0.0473(16) 0.0346(15) 0.0491(16) -0.0019(12) 0.0171(13) -0.0005(13)
F3 0.0544(12) 0.0568(13) 0.0723(14) -0.0129(11) 0.0106(10) -0.0031(10)
N3 0.0565(17) 0.0568(18) 0.0465(14) -0.0041(13) 0.0114(13) 0.0035(14)
C3 0.0531(18) 0.0447(17) 0.0481(16) -0.0010(14) 0.0238(14) -0.0024(14)
F4 0.0496(12) 0.0419(11) 0.1008(18) 0.0017(11) 0.0201(11) 0.0034(9)
N4 0.0445(14) 0.0436(14) 0.0461(13) -0.0069(11) 0.0144(11) -0.0045(12)
C4 0.060(2) 0.0382(16) 0.0460(16) -0.0028(13) 0.0173(14) -0.0003(14)
C5 0.0560(19) 0.0394(16) 0.0503(17) -0.0031(13) 0.0174(14) -0.0067(14)
C6 0.0509(17) 0.0371(15) 0.0485(16) 0.0000(13) 0.0174(13) -0.0010(13)
C7 0.0521(18) 0.0486(19) 0.0532(18) -0.0032(15) 0.0214(15) -0.0111(15)
C8 0.0505(17) 0.0365(15) 0.0546(17) -0.0002(13) 0.0244(14) 0.0004(13)
C9 0.0571(19) 0.0383(16) 0.0549(18) 0.0024(14) 0.0246(15) 0.0009(14)
C10 0.060(2) 0.0403(17) 0.0568(19) 0.0029(14) 0.0265(16) 0.0067(15)
C11 0.060(2) 0.0430(17) 0.0448(16) 0.0005(13) 0.0184(14) 0.0068(15)
C12 0.0492(17) 0.0369(15) 0.0516(17) -0.0036(13) 0.0191(14) 0.0038(13)
C13 0.0518(17) 0.0351(14) 0.0461(15) 0.0011(12) 0.0233(13) 0.0028(13)
C14 0.087(3) 0.055(2) 0.0581(19) 0.0114(17) 0.0326(18) 0.0042(19)
C15 0.101(5) 0.067(4) 0.071(4) 0.025(4) 0.033(4) 0.013(4)
C16 0.094(5) 0.079(5) 0.073(4) 0.022(4) 0.038(4) -0.006(4)
C17 0.109(6) 0.077(5) 0.069(4) 0.011(4) 0.037(4) -0.008(5)
C18 0.0458(19) 0.080(3) 0.064(2) -0.004(2) 0.0188(16) -0.0030(19)
C19 0.087(3) 0.057(2) 0.063(2) -0.0080(18) 0.036(2) -0.031(2)
C20 0.083(2) 0.0447(17) 0.0488(16) -0.0074(14) 0.0269(16) -0.0065(17)
C21 0.120(6) 0.063(4) 0.062(4) -0.007(3) 0.025(5) -0.008(5)
C22 0.083(5) 0.048(4) 0.064(3) -0.009(3) 0.022(4) 0.000(3)
C23 0.092(5) 0.076(5) 0.065(4) -0.015(4) 0.008(3) 0.011(4)
C24 0.0490(17) 0.0433(17) 0.0494(16) -0.0047(14) 0.0196(14) -0.0044(14)
C25 0.0524(18) 0.0479(18) 0.0488(16) -0.0058(14) 0.0183(14) -0.0069(15)
C26 0.063(2) 0.059(2) 0.0539(19) 0.0027(17) 0.0212(16) -0.0096(18)
C27 0.056(2) 0.088(3) 0.062(2) 0.002(2) 0.0258(18) -0.018(2)
C28 0.0478(19) 0.079(3) 0.069(2) 0.001(2) 0.0232(17) 0.0031(19)
C29 0.0495(19) 0.060(2) 0.0590(19) 0.0013(17) 0.0213(15) 0.0031(16)
C30 0.064(2) 0.069(3) 0.083(3) 0.013(2) 0.032(2) 0.021(2)
C31 0.110(4) 0.073(3) 0.081(3) 0.011(3) 0.009(3) 0.030(3)
C32 0.116(5) 0.067(3) 0.113(5) -0.002(3) 0.025(4) 0.019(3)
C33 0.060(2) 0.051(2) 0.058(2) 0.0052(16) 0.0212(16) 0.0032(17)
C34 0.078(3) 0.056(2) 0.076(3) 0.003(2) 0.018(2) 0.011(2)
C35 0.061(2) 0.067(3) 0.063(2) -0.0007(19) 0.0110(18) 0.0000(19)
C36 0.0544(19) 0.0410(16) 0.0489(17) -0.0016(13) 0.0170(14) 0.0001(14)
C37 0.062(2) 0.058(2) 0.057(2) -0.0028(17) 0.0135(17) 0.0101(18)
C38 0.059(2) 0.068(3) 0.065(2) -0.002(2) 0.0079(18) 0.006(2)
C39 0.066(2) 0.058(2) 0.0519(18) -0.0045(16) 0.0119(16) -0.0083(18)
C40 0.067(2) 0.0461(18) 0.0519(18) -0.0041(15) 0.0215(16) 0.0003(16)
C41 0.0539(19) 0.0438(17) 0.0491(17) -0.0010(14) 0.0181(14) 0.0024(15)
C42 0.057(2) 0.056(2) 0.0487(17) -0.0081(15) 0.0148(15) 0.0103(17)
C43 0.056(2) 0.077(3) 0.067(2) -0.007(2) 0.0249(18) 0.004(2)
C44 0.080(3) 0.056(2) 0.062(2) -0.0003(18) 0.021(2) 0.017(2)
C45 0.070(3) 0.086(3) 0.078(3) -0.019(3) 0.010(2) 0.027(3)
C46 0.088(4) 0.117(5) 0.098(4) -0.006(4) 0.031(3) 0.033(4)
C47 0.105(5) 0.056(3) 0.247(11) -0.026(5) 0.059(6) 0.014(3)
C48 0.0456(18) 0.059(2) 0.061(2) -0.0085(17) 0.0162(15) -0.0121(16)
C49 0.055(2) 0.075(3) 0.057(2) -0.0102(19) 0.0219(16) -0.0172(19)
C50 0.064(2) 0.069(3) 0.074(3) 0.000(2) 0.023(2) -0.022(2)
C51 0.071(3) 0.055(2) 0.091(3) -0.013(2) 0.026(2) -0.023(2)
C52 0.074(3) 0.074(3) 0.070(2) -0.024(2) 0.027(2) -0.025(2)
C53 0.062(2) 0.068(3) 0.060(2) -0.0083(19) 0.0208(17) -0.013(2)
C54 0.0522(19) 0.0458(18) 0.0534(18) -0.0015(14) 0.0153(14) 0.0022(15)
C55 0.072(3) 0.044(2) 0.075(3) -0.0035(18) 0.017(2) 0.0045(18)
C56 0.099(4) 0.051(2) 0.079(3) -0.001(2) 0.019(3) 0.021(2)
C57 0.073(3) 0.084(3) 0.080(3) 0.009(3) 0.013(2) 0.030(3)
C58 0.057(2) 0.080(3) 0.097(4) 0.005(3) 0.010(2) 0.005(2)
C59 0.058(2) 0.055(2) 0.085(3) 0.005(2) 0.011(2) 0.0006(18)
C60 0.0524(18) 0.0392(16) 0.0534(17) 0.0054(14) 0.0219(14) 0.0083(14)
C61 0.0528(19) 0.0480(18) 0.0529(18) 0.0037(15) 0.0157(15) 0.0133(15)
C62 0.072(2) 0.060(2) 0.0529(19) 0.0114(17) 0.0206(17) 0.016(2)
C63 0.070(2) 0.053(2) 0.067(2) 0.0131(18) 0.0254(19) 0.0140(19)
C64 0.062(2) 0.0459(19) 0.079(3) 0.0108(18) 0.0333(19) 0.0047(17)
C65 0.0531(19) 0.0416(17) 0.065(2) 0.0017(15) 0.0230(16) 0.0035(15)
C66 0.056(2) 0.0474(19) 0.066(2) -0.0097(16) 0.0251(17) -0.0098(16)
C67 0.0507(18) 0.0461(18) 0.0600(19) -0.0073(15) 0.0199(15) -0.0050(15)
C68 0.0522(19) 0.052(2) 0.068(2) -0.0183(17) 0.0201(17) -0.0128(16)
C69 0.056(2) 0.059(2) 0.060(2) -0.0172(17) 0.0210(16) -0.0084(17)
C70 0.0523(19) 0.061(2) 0.0565(19) -0.0105(17) 0.0249(16) -0.0111(17)
C71 0.0464(17) 0.0436(17) 0.0518(17) -0.0069(14) 0.0152(14) -0.0032(14)
C72 0.0496(17) 0.0413(16) 0.0445(15) -0.0060(13) 0.0156(13) 0.0005(14)
C73 0.074(2) 0.092(3) 0.070(2) -0.037(2) 0.032(2) -0.023(2)
C74 0.087(5) 0.124(6) 0.070(4) -0.038(4) 0.027(4) -0.013(5)
C75 0.116(5) 0.098(5) 0.087(5) -0.038(4) 0.032(4) -0.012(5)
C76 0.087(4) 0.109(5) 0.076(4) -0.047(4) 0.040(4) -0.022(4)
C77 0.0482(19) 0.081(3) 0.061(2) -0.005(2) 0.0189(16) -0.0024(19)
C78 0.081(3) 0.065(3) 0.084(3) -0.014(2) 0.038(2) -0.031(2)
C79 0.103(3) 0.070(3) 0.077(3) 0.025(2) 0.036(2) 0.008(2)
C80 0.129(6) 0.087(4) 0.072(4) 0.014(4) 0.039(4) -0.007(5)
C81 0.099(5) 0.086(5) 0.091(5) 0.035(4) 0.043(4) 0.001(4)
C82 0.106(5) 0.064(4) 0.082(4) 0.032(4) 0.023(4) 0.007(4)
C83 0.058(2) 0.059(2) 0.0493(18) -0.0032(16) 0.0116(15) 0.0041(17)
C84 0.084(3) 0.087(3) 0.057(2) -0.006(2) 0.003(2) 0.030(3)
C85 0.074(3) 0.123(5) 0.069(3) -0.012(3) -0.002(2) 0.034(3)
C86 0.074(3) 0.101(4) 0.055(2) -0.020(2) 0.005(2) 0.005(3)
C87 0.082(3) 0.081(3) 0.057(2) -0.020(2) 0.018(2) 0.013(2)
C88 0.063(2) 0.076(3) 0.0528(19) -0.0107(19) 0.0166(17) 0.012(2)
C89 0.076(3) 0.125(5) 0.072(3) -0.044(3) 0.002(2) 0.037(3)
C90 0.094(4) 0.127(6) 0.095(4) -0.014(4) 0.015(3) 0.050(4)
C91 0.062(3) 0.136(6) 0.129(5) -0.055(5) 0.026(3) 0.000(3)
C92 0.105(4) 0.115(5) 0.079(3) -0.018(3) -0.006(3) 0.053(4)
C93 0.138(7) 0.070(4) 0.248(12) -0.021(6) 0.050(8) 0.032(5)
C94 0.141(7) 0.144(8) 0.179(9) -0.027(7) 0.082(7) 0.051(6)
C95 0.0474(17) 0.0456(17) 0.0496(16) -0.0104(14) 0.0165(13) -0.0076(14)
C96 0.057(2) 0.057(2) 0.0513(18) -0.0054(16) 0.0194(15) -0.0035(17)
C97 0.070(2) 0.058(2) 0.0559(19) -0.0059(17) 0.0278(18) -0.0120(19)
C98 0.065(2) 0.074(3) 0.068(2) -0.019(2) 0.037(2) -0.025(2)
C99 0.049(2) 0.082(3) 0.073(2) -0.012(2) 0.0233(18) -0.004(2)
C100 0.052(2) 0.062(2) 0.066(2) -0.0084(18) 0.0228(17) 0.0010(17)
C101 0.061(2) 0.079(3) 0.092(3) 0.013(3) 0.028(2) 0.017(2)
C102 0.189(9) 0.058(3) 0.138(7) 0.018(4) -0.020(6) -0.009(4)
C103 0.101(5) 0.086(4) 0.125(5) 0.010(4) -0.012(4) 0.018(4)
C104 0.063(2) 0.075(3) 0.060(2) 0.018(2) 0.0187(18) 0.005(2)
C105 0.075(3) 0.111(4) 0.068(3) 0.015(3) 0.011(2) -0.002(3)
C106 0.084(4) 0.079(4) 0.116(5) 0.019(3) 0.027(3) 0.017(3)
C107 0.0468(19) 0.062(2) 0.077(3) -0.020(2) 0.0184(17) -0.0153(17)
C108 0.059(2) 0.081(3) 0.075(3) -0.008(2) 0.027(2) -0.021(2)
C109 0.069(3) 0.081(3) 0.093(3) 0.002(3) 0.026(2) -0.022(3)
C110 0.079(3) 0.066(3) 0.117(4) -0.010(3) 0.024(3) -0.027(3)
C111 0.089(4) 0.078(3) 0.096(4) -0.037(3) 0.026(3) -0.017(3)
C112 0.067(3) 0.081(3) 0.071(3) -0.022(2) 0.019(2) -0.014(2)
C113 0.0494(18) 0.0478(19) 0.0592(19) -0.0066(15) 0.0098(15) 0.0060(15)
C114 0.055(2) 0.051(2) 0.073(2) -0.0051(18) 0.0141(18) -0.0021(17)
C115 0.055(2) 0.076(3) 0.072(3) -0.008(2) 0.0137(19) 0.007(2)
C116 0.065(3) 0.083(3) 0.083(3) -0.003(3) 0.015(2) 0.027(3)
C117 0.098(4) 0.055(3) 0.096(4) -0.002(2) 0.016(3) 0.025(3)
C118 0.074(3) 0.048(2) 0.085(3) -0.002(2) 0.018(2) 0.000(2)
C15A 0.106(5) 0.076(5) 0.075(4) 0.024(4) 0.035(4) 0.013(4)
C16A 0.111(5) 0.074(5) 0.070(4) 0.018(4) 0.040(4) -0.011(4)
C17A 0.101(5) 0.068(4) 0.059(4) 0.011(3) 0.042(4) 0.001(4)
C21A 0.077(6) 0.040(4) 0.035(4) -0.003(3) 0.015(4) -0.004(5)
C22A 0.104(6) 0.048(5) 0.047(4) -0.011(4) 0.028(5) 0.016(5)
C23A 0.092(6) 0.066(6) 0.059(5) -0.026(5) 0.028(4) -0.029(5)
C74A 0.094(5) 0.108(5) 0.083(5) -0.051(4) 0.038(4) -0.027(5)
C75A 0.093(5) 0.106(5) 0.083(5) -0.047(4) 0.032(4) -0.012(5)
C76A 0.106(5) 0.118(6) 0.081(5) -0.040(5) 0.023(4) -0.013(5)
C80A 0.120(6) 0.077(6) 0.082(6) 0.025(5) 0.038(5) 0.008(5)
C81A 0.112(7) 0.083(6) 0.064(6) 0.016(5) 0.048(6) 0.000(6)
C82A 0.113(7) 0.079(7) 0.099(7) 0.026(6) 0.045(6) -0.002(6)

loop_
_atom_type_symbol
_atom_type_description
_atom_type_scat_dispersion_real
_atom_type_scat_dispersion_imag
_atom_type_scat_source
C C 0.0033 0.0016 'International Tables Vol C Tables 4.2.6.8 and 6.1.1.4'
H H 0.0000 0.0000 'International Tables Vol C Tables 4.2.6.8 and 6.1.1.4'
N N 0.0061 0.0033 'International Tables Vol C Tables 4.2.6.8 and 6.1.1.4'
O O 0.0106 0.0060 'International Tables Vol C Tables 4.2.6.8 and 6.1.1.4'
F F 0.0171 0.0103 'International Tables Vol C Tables 4.2.6.8 and 6.1.1.4'
Mg Mg 0.0486 0.0363 'International Tables Vol C Tables 4.2.6.8 and 6.1.1.4'

loop_
_geom_angle_atom_site_label_1
_geom_angle_atom_site_label_2
_geom_angle_atom_site_label_3
_geom_angle
_geom_angle_site_symmetry_1
_geom_angle_site_symmetry_3
_geom_angle_publ_flag
N1 Mg1 N2 146.59(13) . . ?
N1 Mg1 O1 78.99(11) . . ?
N2 Mg1 O1 78.66(11) . . ?
N1 Mg1 F2 100.98(12) . . ?
N2 Mg1 F2 107.41(12) . . ?
O1 Mg1 F2 100.92(10) . . ?
N1 Mg1 F1 100.80(11) . . ?
N2 Mg1 F1 98.72(12) . . ?
O1 Mg1 F1 173.62(11) . . ?
F2 Mg1 F1 85.40(10) . . ?
C48 F1 Mg1 124.5(2) . . ?
C1 O1 C13 116.2(2) . . ?
C1 O1 Mg1 114.51(19) . . ?
C13 O1 Mg1 114.8(2) . . ?
C2 N1 C24 118.4(3) . . ?
C2 N1 Mg1 115.1(2) . . ?
C24 N1 Mg1 126.5(2) . . ?
C6 C1 O1 120.2(3) . . ?
C6 C1 C2 126.2(3) . . ?
O1 C1 C2 113.5(3) . . ?
N4 Mg2 N3 145.63(14) . . ?
N4 Mg2 O2 79.76(11) . . ?
N3 Mg2 O2 78.83(12) . . ?
N4 Mg2 F4 103.53(13) . . ?
N3 Mg2 F4 105.50(13) . . ?
O2 Mg2 F4 96.99(10) . . ?
N4 Mg2 F3 99.23(12) . . ?
N3 Mg2 F3 100.06(13) . . ?
O2 Mg2 F3 175.59(11) . . ?
F4 Mg2 F3 87.42(11) . . ?
C54 F2 Mg1 141.3(2) . . ?
C60 O2 C72 116.5(3) . . ?
C60 O2 Mg2 114.6(2) . . ?
C72 O2 Mg2 113.7(2) . . ?
C12 N2 C36 117.5(3) . . ?
C12 N2 Mg1 115.6(2) . . ?
C36 N2 Mg1 126.9(2) . . ?
N1 C2 C1 117.1(3) . . ?
N1 C2 C3 127.4(3) . . ?
C1 C2 C3 115.5(3) . . ?
C107 F3 Mg2 123.7(2) . . ?
C61 N3 C83 118.6(3) . . ?
C61 N3 Mg2 115.4(2) . . ?
C83 N3 Mg2 126.0(3) . . ?
C4 C3 C2 121.1(3) . . ?
C113 F4 Mg2 143.5(2) . . ?
C71 N4 C95 118.3(3) . . ?
C71 N4 Mg2 114.7(2) . . ?
C95 N4 Mg2 127.0(2) . . ?
C5 C4 C3 119.8(3) . . ?
C5 C4 C20 120.9(3) . . ?
C3 C4 C20 119.3(3) . . ?
C4 C5 C6 121.6(3) . . ?
C1 C6 C5 115.7(3) . . ?
C1 C6 C7 119.6(3) . . ?
C5 C6 C7 124.7(3) . . ?
C19 C7 C6 110.6(3) . . ?
C19 C7 C18 110.0(4) . . ?
C6 C7 C18 108.5(3) . . ?
C19 C7 C8 110.8(3) . . ?
C6 C7 C8 108.9(3) . . ?
C18 C7 C8 108.0(3) . . ?
C13 C8 C9 116.8(3) . . ?
C13 C8 C7 118.6(3) . . ?
C9 C8 C7 124.6(3) . . ?
C10 C9 C8 120.9(3) . . ?
C11 C10 C9 119.5(3) . . ?
C11 C10 C14 118.9(3) . . ?
C9 C10 C14 121.6(3) . . ?
C10 C11 C12 121.9(3) . . ?
N2 C12 C11 128.0(3) . . ?
N2 C12 C13 117.2(3) . . ?
C11 C12 C13 114.8(3) . . ?
C8 C13 O1 121.0(3) . . ?
C8 C13 C12 126.0(3) . . ?
O1 C13 C12 112.9(3) . . ?
C17 C14 C15 109.2(5) . . ?
C16A C14 C17A 109.1(5) . . ?
C16A C14 C15A 109.1(5) . . ?
C17A C14 C15A 108.4(5) . . ?
C17 C14 C10 113.0(5) . . ?
C16A C14 C10 113.0(5) . . ?
C15 C14 C10 107.4(4) . . ?
C17A C14 C10 108.4(4) . . ?
C15A C14 C10 108.6(5) . . ?
C17 C14 C16 108.4(5) . . ?
C15 C14 C16 108.1(5) . . ?
C10 C14 C16 110.7(5) . . ?
C21A C20 C22A 109.8(5) . . ?
C22 C20 C23 110.2(4) . . ?
C22 C20 C4 108.7(4) . . ?
C21A C20 C4 111.4(5) . . ?
C22A C20 C4 107.8(5) . . ?
C23 C20 C4 110.0(4) . . ?
C22 C20 C21 108.4(5) . . ?
C23 C20 C21 108.1(4) . . ?
C4 C20 C21 111.5(5) . . ?
C21A C20 C23A 107.8(5) . . ?
C22A C20 C23A 107.6(5) . . ?
C4 C20 C23A 112.4(5) . . ?
C29 C24 C25 119.4(3) . . ?
C29 C24 N1 120.0(3) . . ?
C25 C24 N1 120.4(3) . . ?
C26 C25 C24 119.0(4) . . ?
C26 C25 C33 119.0(4) . . ?
C24 C25 C33 122.0(3) . . ?
C27 C26 C25 121.5(4) . . ?
C26 C27 C28 119.6(4) . . ?
C27 C28 C29 121.0(4) . . ?
C28 C29 C24 119.5(4) . . ?
C28 C29 C30 119.6(4) . . ?
C24 C29 C30 120.9(4) . . ?
C29 C30 C31 111.7(4) . . ?
C29 C30 C32 110.6(4) . . ?
C31 C30 C32 110.0(4) . . ?
C25 C33 C34 114.1(4) . . ?
C25 C33 C35 109.6(3) . . ?
C34 C33 C35 109.6(4) . . ?
C37 C36 C41 119.8(3) . . ?
C37 C36 N2 120.2(3) . . ?
C41 C36 N2 119.8(3) . . ?
C38 C37 C36 118.9(4) . . ?
C38 C37 C45 119.5(4) . . ?
C36 C37 C45 121.7(4) . . ?
C39 C38 C37 121.2(4) . . ?
C40 C39 C38 119.4(4) . . ?
C39 C40 C41 121.9(4) . . ?
C40 C41 C36 118.8(3) . . ?
C40 C41 C42 119.0(3) . . ?
C36 C41 C42 122.2(3) . . ?
C44 C42 C41 112.0(4) . . ?
C44 C42 C43 109.5(3) . . ?
C41 C42 C43 111.2(3) . . ?
C47 C45 C37 110.3(5) . . ?
C47 C45 C46 109.8(5) . . ?
C37 C45 C46 113.4(5) . . ?
C53 C48 C49 125.2(4) . . ?
C53 C48 F1 117.5(4) . . ?
C49 C48 F1 117.2(4) . . ?
C48 C49 C50 117.0(4) . . ?
C49 C50 C51 120.6(4) . . ?
C52 C51 C50 120.1(5) . . ?
C51 C52 C53 120.8(4) . . ?
C48 C53 C52 116.2(4) . . ?
C59 C54 C55 124.1(4) . . ?
C59 C54 F2 119.1(4) . . ?
C55 C54 F2 116.8(4) . . ?
C54 C55 C56 116.9(5) . . ?
C57 C56 C55 120.5(5) . . ?
C58 C57 C56 120.6(5) . . ?
C57 C58 C59 121.1(5) . . ?
C54 C59 C58 116.8(4) . . ?
C65 C60 O2 120.5(3) . . ?
C65 C60 C61 126.3(3) . . ?
O2 C60 C61 113.1(3) . . ?
N3 C61 C62 128.3(4) . . ?
N3 C61 C60 117.2(3) . . ?
C62 C61 C60 114.5(4) . . ?
C63 C62 C61 122.4(4) . . ?
C62 C63 C64 119.7(4) . . ?
C62 C63 C79 119.9(4) . . ?
C64 C63 C79 120.3(4) . . ?
C63 C64 C65 121.2(4) . . ?
C60 C65 C64 115.8(4) . . ?
C60 C65 C66 118.3(3) . . ?
C64 C65 C66 125.8(4) . . ?
C78 C66 C67 111.0(3) . . ?
C78 C66 C65 111.2(4) . . ?
C67 C66 C65 108.7(3) . . ?
C78 C66 C77 109.5(4) . . ?
C67 C66 C77 108.5(3) . . ?
C65 C66 C77 107.8(3) . . ?
C72 C67 C68 116.1(3) . . ?
C72 C67 C66 118.9(3) . . ?
C68 C67 C66 125.0(3) . . ?
C69 C68 C67 121.4(3) . . ?
C68 C69 C70 119.9(3) . . ?
C68 C69 C73 120.8(4) . . ?
C70 C69 C73 119.2(4) . . ?
C69 C70 C71 121.2(3) . . ?
N4 C71 C72 117.1(3) . . ?
N4 C71 C70 127.6(3) . . ?
C72 C71 C70 115.3(3) . . ?
C67 C72 C71 126.0(3) . . ?
C67 C72 O2 119.7(3) . . ?
C71 C72 O2 114.1(3) . . ?
C74A C73 C75A 111.1(5) . . ?
C76 C73 C74 111.2(5) . . ?
C76 C73 C69 115.2(4) . . ?
C74A C73 C69 114.2(5) . . ?
C75A C73 C69 110.4(5) . . ?
C74 C73 C69 109.9(5) . . ?
C74A C73 C76A 108.1(5) . . ?
C75A C73 C76A 106.5(5) . . ?
C69 C73 C76A 106.0(5) . . ?
C76 C73 C75 107.4(5) . . ?
C74 C73 C75 105.7(5) . . ?
C69 C73 C75 106.8(5) . . ?
C82A C79 C80A 114.0(11) . . ?
C82A C79 C81A 109.4(6) . . ?
C80A C79 C81A 108.7(6) . . ?
C82 C79 C80 108.5(5) . . ?
C82 C79 C81 108.2(5) . . ?
C80 C79 C81 108.3(5) . . ?
C82A C79 C63 110.0(9) . . ?
C80A C79 C63 105.8(7) . . ?
C82 C79 C63 108.1(4) . . ?
C81A C79 C63 108.7(7) . . ?
C80 C79 C63 112.6(5) . . ?
C81 C79 C63 111.0(5) . . ?
C88 C83 C84 118.8(4) . . ?
C88 C83 N3 121.1(4) . . ?
C84 C83 N3 119.8(4) . . ?
C85 C84 C83 119.1(5) . . ?
C85 C84 C92 119.6(5) . . ?
C83 C84 C92 121.3(4) . . ?
C86 C85 C84 121.2(5) . . ?
C85 C86 C87 120.2(4) . . ?
C86 C87 C88 120.8(4) . . ?
C87 C88 C83 119.9(4) . . ?
C87 C88 C89 120.0(4) . . ?
C83 C88 C89 119.9(4) . . ?
C90 C89 C88 111.0(6) . . ?
C90 C89 C91 110.4(5) . . ?
C88 C89 C91 111.1(5) . . ?
C93 C92 C84 109.9(6) . . ?
C93 C92 C94 107.2(7) . . ?
C84 C92 C94 111.9(6) . . ?
C100 C95 C96 119.3(3) . . ?
C100 C95 N4 120.2(3) . . ?
C96 C95 N4 120.3(3) . . ?
C97 C96 C95 119.2(4) . . ?
C97 C96 C104 119.0(4) . . ?
C95 C96 C104 121.8(3) . . ?
C98 C97 C96 121.6(4) . . ?
C97 C98 C99 119.4(4) . . ?
C98 C99 C100 121.5(4) . . ?
C99 C100 C95 119.0(4) . . ?
C99 C100 C101 119.7(4) . . ?
C95 C100 C101 121.3(4) . . ?
C100 C101 C102 111.0(5) . . ?
C100 C101 C103 113.7(5) . . ?
C102 C101 C103 109.5(6) . . ?
C96 C104 C106 112.8(4) . . ?
C96 C104 C105 110.1(4) . . ?
C106 C104 C105 111.8(5) . . ?
C112 C107 C108 123.8(5) . . ?
C112 C107 F3 117.8(5) . . ?
C108 C107 F3 118.3(4) . . ?
C107 C108 C109 118.4(5) . . ?
C108 C109 C110 119.6(5) . . ?
C109 C110 C111 120.4(6) . . ?
C110 C111 C112 120.6(5) . . ?
C107 C112 C111 117.3(5) . . ?
C118 C113 C114 125.0(4) . . ?
C118 C113 F4 116.4(4) . . ?
C114 C113 F4 118.6(4) . . ?
C113 C114 C115 117.0(4) . . ?
C116 C115 C114 120.6(5) . . ?
C117 C116 C115 120.6(4) . . ?
C116 C117 C118 121.4(5) . . ?
C113 C118 C117 115.4(5) . . ?
F5 C119 C124 121.7(6) . . ?
F5 C119 C120 117.0(5) . . ?
C124 C119 C120 121.3(5) . . ?
C119 C120 C121 118.9(5) . . ?
C122 C121 C120 120.4(5) . . ?
C121 C122 C123 120.1(5) . . ?
C122 C123 C124 119.9(5) . . ?
C119 C124 C123 119.4(5) . . ?
F6 C125 C130 120.2(8) . . ?
F6 C125 C126 119.5(7) . . ?
C130 C125 C126 120.4(5) . . ?
C127 C126 C125 120.3(5) . . ?
C126 C127 C128 119.8(5) . . ?
C127 C128 C129 120.1(5) . . ?
C128 C129 C130 119.9(5) . . ?
C125 C130 C129 119.6(5) . . ?
F7 C131 C132 119.6(8) . . ?
F7 C131 C136 119.8(9) . . ?
C132 C131 C136 120.7(5) . . ?
C131 C132 C133 121.1(6) . . ?
C132 C133 C134 118.5(5) . . ?
C135 C134 C133 120.1(6) . . ?
C134 C135 C136 121.3(6) . . ?
C131 C136 C135 118.3(5) . . ?
F205 C219 C224 119.5(12) . . ?
F205 C219 C220 119.5(10) . . ?
C224 C219 C220 121.0(6) . . ?
C219 C220 C221 119.4(6) . . ?
C222 C221 C220 119.7(6) . . ?
C221 C222 C223 120.8(6) . . ?
C222 C223 C224 119.4(6) . . ?
C219 C224 C223 119.6(6) . . ?
F206 C225 C230 124.2(11) . . ?
F206 C225 C226 116.6(9) . . ?
C230 C225 C226 119.3(6) . . ?
C227 C226 C225 120.4(6) . . ?
C226 C227 C228 120.3(6) . . ?
C229 C228 C227 119.3(6) . . ?
C230 C229 C228 120.3(6) . . ?
C229 C230 C225 120.4(6) . . ?
F207 C231 C236 120.1(10) . . ?
F207 C231 C232 119.6(9) . . ?
C236 C231 C232 120.3(6) . . ?
C231 C232 C233 119.7(6) . . ?
C232 C233 C234 120.3(6) . . ?
C235 C234 C233 118.7(6) . . ?
C236 C235 C234 120.9(6) . . ?
C235 C236 C231 120.0(6) . . ?

loop_
_geom_bond_atom_site_label_1
_geom_bond_atom_site_label_2
_geom_bond_distance
_geom_bond_site_symmetry_2
_geom_bond_publ_flag
Mg1 N1 2.014(3) . ?
Mg1 N2 2.016(3) . ?
Mg1 O1 2.064(3) . ?
Mg1 F2 2.079(2) . ?
Mg1 F1 2.100(3) . ?
F1 C48 1.394(5) . ?
O1 C1 1.402(4) . ?
O1 C13 1.404(4) . ?
N1 C2 1.386(4) . ?
N1 C24 1.426(4) . ?
C1 C6 1.370(5) . ?
C1 C2 1.402(5) . ?
Mg2 N4 2.004(3) . ?
Mg2 N3 2.013(3) . ?
Mg2 O2 2.053(3) . ?
Mg2 F4 2.074(3) . ?
Mg2 F3 2.084(3) . ?
F2 C54 1.376(4) . ?
O2 C60 1.400(4) . ?
O2 C72 1.403(4) . ?
N2 C12 1.370(5) . ?
N2 C36 1.431(4) . ?
C2 C3 1.407(5) . ?
F3 C107 1.403(5) . ?
N3 C61 1.364(5) . ?
N3 C83 1.435(5) . ?
C3 C4 1.399(5) . ?
F4 C113 1.385(4) . ?
N4 C71 1.383(4) . ?
N4 C95 1.422(4) . ?
C4 C5 1.390(5) . ?
C4 C20 1.536(5) . ?
F5 C119 1.334(6) . ?
C5 C6 1.412(5) . ?
F6 C125 1.308(7) . ?
C6 C7 1.532(5) . ?
F7 C131 1.334(7) . ?
C7 C19 1.525(5) . ?
C7 C18 1.543(6) . ?
C7 C8 1.545(5) . ?
C8 C13 1.365(5) . ?
C8 C9 1.406(5) . ?
C9 C10 1.401(5) . ?
C10 C11 1.398(5) . ?
C10 C14 1.545(5) . ?
C11 C12 1.409(5) . ?
C12 C13 1.411(5) . ?
C14 C17 1.528(6) . ?
C14 C16A 1.529(6) . ?
C14 C15 1.533(6) . ?
C14 C17A 1.535(6) . ?
C14 C15A 1.537(6) . ?
C14 C16 1.546(6) . ?
C20 C22 1.513(6) . ?
C20 C21A 1.524(6) . ?
C20 C22A 1.535(6) . ?
C20 C23 1.536(6) . ?
C20 C21 1.549(6) . ?
C20 C23A 1.553(6) . ?
C24 C29 1.407(5) . ?
C24 C25 1.409(5) . ?
C25 C26 1.401(5) . ?
C25 C33 1.511(5) . ?
C26 C27 1.375(6) . ?
C27 C28 1.383(7) . ?
C28 C29 1.396(6) . ?
C29 C30 1.513(6) . ?
C30 C31 1.529(8) . ?
C30 C32 1.550(8) . ?
C33 C34 1.527(6) . ?
C33 C35 1.529(6) . ?
C36 C37 1.405(6) . ?
C36 C41 1.411(5) . ?
C37 C38 1.391(6) . ?
C37 C45 1.511(6) . ?
C38 C39 1.387(6) . ?
C39 C40 1.363(6) . ?
C40 C41 1.386(5) . ?
C41 C42 1.522(5) . ?
C42 C44 1.516(6) . ?
C42 C43 1.529(5) . ?
C45 C47 1.499(10) . ?
C45 C46 1.521(8) . ?
C48 C53 1.363(6) . ?
C48 C49 1.380(6) . ?
C49 C50 1.385(7) . ?
C50 C51 1.386(7) . ?
C51 C52 1.381(7) . ?
C52 C53 1.409(7) . ?
C54 C59 1.364(6) . ?
C54 C55 1.365(6) . ?
C55 C56 1.380(7) . ?
C56 C57 1.365(8) . ?
C57 C58 1.348(8) . ?
C58 C59 1.378(7) . ?
C60 C65 1.373(5) . ?
C60 C61 1.408(5) . ?
C61 C62 1.405(5) . ?
C62 C63 1.382(7) . ?
C63 C64 1.393(7) . ?
C63 C79 1.552(6) . ?
C64 C65 1.410(5) . ?
C65 C66 1.537(6) . ?
C66 C78 1.531(5) . ?
C66 C67 1.532(5) . ?
C66 C77 1.553(6) . ?
C67 C72 1.379(5) . ?
C67 C68 1.397(5) . ?
C68 C69 1.388(6) . ?
C69 C70 1.400(5) . ?
C69 C73 1.538(5) . ?
C70 C71 1.405(5) . ?
C71 C72 1.397(5) . ?
C73 C76 1.504(6) . ?
C73 C74A 1.511(6) . ?
C73 C75A 1.527(6) . ?
C73 C74 1.534(6) . ?
C73 C76A 1.569(6) . ?
C73 C75 1.576(6) . ?
C79 C82A 1.527(8) . ?
C79 C80A 1.535(7) . ?
C79 C82 1.536(6) . ?
C79 C81A 1.540(7) . ?
C79 C80 1.540(6) . ?
C79 C81 1.542(6) . ?
C83 C88 1.414(6) . ?
C83 C84 1.420(6) . ?
C84 C85 1.387(7) . ?
C84 C92 1.527(8) . ?
C85 C86 1.375(8) . ?
C86 C87 1.376(7) . ?
C87 C88 1.382(6) . ?
C88 C89 1.532(6) . ?
C89 C90 1.506(10) . ?
C89 C91 1.540(9) . ?
C92 C93 1.484(12) . ?
C92 C94 1.533(11) . ?
C95 C100 1.405(5) . ?
C95 C96 1.410(6) . ?
C96 C97 1.397(5) . ?
C96 C104 1.514(6) . ?
C97 C98 1.368(7) . ?
C98 C99 1.376(7) . ?
C99 C100 1.401(6) . ?
C100 C101 1.502(7) . ?
C101 C102 1.521(9) . ?
C101 C103 1.521(8) . ?
C104 C106 1.518(8) . ?
C104 C105 1.553(7) . ?
C107 C112 1.366(6) . ?
C107 C108 1.370(7) . ?
C108 C109 1.382(8) . ?
C109 C110 1.382(8) . ?
C110 C111 1.383(9) . ?
C111 C112 1.387(8) . ?
C113 C118 1.361(6) . ?
C113 C114 1.369(6) . ?
C114 C115 1.382(6) . ?
C115 C116 1.358(8) . ?
C116 C117 1.356(8) . ?
C117 C118 1.403(7) . ?
C119 C124 1.381(6) . ?
C119 C120 1.382(6) . ?
C120 C121 1.389(6) . ?
C121 C122 1.382(6) . ?
C122 C123 1.387(6) . ?
C123 C124 1.387(6) . ?
C125 C130 1.381(6) . ?
C125 C126 1.383(6) . ?
C126 C127 1.380(6) . ?
C127 C128 1.385(6) . ?
C128 C129 1.391(6) . ?
C129 C130 1.394(6) . ?
C131 C132 1.375(6) . ?
C131 C136 1.383(7) . ?
C132 C133 1.395(6) . ?
C133 C134 1.397(7) . ?
C134 C135 1.370(7) . ?
C135 C136 1.404(7) . ?
F205 C219 1.311(8) . ?
F206 C225 1.343(8) . ?
F207 C231 1.335(7) . ?
C219 C224 1.383(7) . ?
C219 C220 1.385(7) . ?
C220 C221 1.392(7) . ?
C221 C222 1.385(7) . ?
C222 C223 1.387(7) . ?
C223 C224 1.395(7) . ?
C225 C230 1.389(7) . ?
C225 C226 1.393(7) . ?
C226 C227 1.383(7) . ?
C227 C228 1.393(7) . ?
C228 C229 1.391(7) . ?
C229 C230 1.386(7) . ?
C231 C236 1.384(7) . ?
C231 C232 1.386(7) . ?
C232 C233 1.391(7) . ?
C233 C234 1.404(7) . ?
C234 C235 1.391(7) . ?
C235 C236 1.379(7) . ?
